data_9016339
loop_
_publ_author_name
'Desgardin, G.'
'Raveau, B.'

_publ_section_title
;
 Sur de nouvelles phases non stoechiometriques de type Perovskite
 Gdx(Ta3x W1-3x) O3
 _cod_database_code 1001055
;
_journal_name_full 'Journal of Inorganic and Nuclear Chemistry'
_journal_page_first 509
_journal_page_last 516
_journal_paper_doi 10.1016/0022-1902(72)80429-9
_journal_volume 34
_journal_year 1972
_chemical_formula_sum 'Gd0.58 O4 Ta1.74 W0.26'
_space_group_IT_number 47
_symmetry_space_group_name_Hall '-P 2 2'
_symmetry_space_group_name_H-M 'P m m m'
_cell_angle_alpha 90
_cell_angle_beta 90
_cell_angle_gamma 90
_cell_length_a 3.869
_cell_length_b 7.737
_cell_length_c 3.858
_cell_formula_units_Z 1
_cell_volume 115.487
_database_code_amcsd 0013028
_exptl_crystal_density_diffrn 7.446
_cod_duplicate_entry 1001055
_cod_original_formula_sum 'Gd.58 (Ta1.74 W.26) O4'
_cod_database_code 9016339
_amcsd_formula_title 'Gd0.29 O3 Ta0.87 W0.13'

loop_
_space_group_symop_operation_xyz
x,y,z
x,-y,z
-x,y,-z
-x,y,z
x,-y,-z
x,y,-z
-x,-y,z
-x,-y,-z

loop_
_atom_site_label
_atom_site_fract_x
_atom_site_fract_y
_atom_site_fract_z
_atom_site_occupancy
Gd1 0.00000 0.50000 0.00000 0.58000
Ta1 0.50000 0.24600 0.50000 0.87000
W1 0.50000 0.24600 0.50000 0.13000
O1 0.50000 0.00000 0.50000 1.00000
O2 0.50000 0.50000 0.50000 1.00000
O3 0.50000 0.24600 0.00000 1.00000

loop_
_cod_related_entry_id
_cod_related_entry_database
_cod_related_entry_code
1 AMCSD 0013028
